data_7155615
loop_
_publ_author_name
'Miao, Fang'
'Lim, Zheng Long'
'Hu, Pan'
'Dong, Shaoqiang'
'Qi, Qingbiao'
'Zhang, Xiaojie'
'Wu, Jishan'

_publ_section_title
;
 BODIPY blocked anthroxyl radicals: the substituent effect on reactivity
 and fluorescence turn-on detection of a hydroxyl radical.
;
_journal_issue 15
_journal_name_full 'Organic &amp; biomolecular chemistry'
_journal_page_first 3188
_journal_page_last 3191
_journal_paper_doi 10.1039/c7ob00586e
_journal_volume 15
_journal_year 2017
_chemical_formula_sum 'C31.25 H29.5 B Cl0.5 F2 N2 O4'
_chemical_formula_weight 563.60
_space_group_crystal_system triclinic
_space_group_IT_number 2
_space_group_name_Hall '-P 1'
_space_group_name_H-M_alt 'P -1'
_symmetry_space_group_name_Hall '-P 1'
_symmetry_space_group_name_H-M 'P -1'
_atom_sites_solution_hydrogens geom
_audit_creation_method SHELXL-2014/7
_audit_update_record
;
2017-03-09 deposited with the CCDC.
2017-03-27 downloaded from the CCDC.
;
_cell_angle_alpha 87.509(5)
_cell_angle_beta 81.274(5)
_cell_angle_gamma 75.494(5)
_cell_formula_units_Z 2
_cell_length_a 8.3338(9)
_cell_length_b 12.5679(14)
_cell_length_c 14.0639(16)
_cell_measurement_reflns_used 8059
_cell_measurement_temperature 100(2)
_cell_measurement_theta_max 68.28
_cell_measurement_theta_min 3.63
_cell_volume 1409.5(3)
_computing_cell_refinement 'Bruker SAINT'
_computing_data_collection 'Bruker APEX2'
_computing_data_reduction 'Bruker SAINT'
_computing_molecular_graphics 'Bruker SHELXTL'
_computing_publication_material 'Bruker SHELXTL'
_computing_structure_refinement 'SHELXL-2014/7 (Sheldrick, 2014)'
_computing_structure_solution 'SHELXS-97 (Sheldrick 2008)'
_diffrn_ambient_temperature 100(2)
_diffrn_measured_fraction_theta_full 0.990
_diffrn_measured_fraction_theta_max 0.990
_diffrn_measurement_device_type 'Bruker D8 Venture'
_diffrn_measurement_method '\f and \w scans'
_diffrn_radiation_type CuK\a
_diffrn_radiation_wavelength 1.54178
_diffrn_reflns_av_R_equivalents 0.0486
_diffrn_reflns_av_unetI/netI 0.0475
_diffrn_reflns_Laue_measured_fraction_full 0.990
_diffrn_reflns_Laue_measured_fraction_max 0.990
_diffrn_reflns_limit_h_max 9
_diffrn_reflns_limit_h_min -9
_diffrn_reflns_limit_k_max 14
_diffrn_reflns_limit_k_min -14
_diffrn_reflns_limit_l_max 16
_diffrn_reflns_limit_l_min -16
_diffrn_reflns_number 15402
_diffrn_reflns_point_group_measured_fraction_full 0.990
_diffrn_reflns_point_group_measured_fraction_max 0.990
_diffrn_reflns_theta_full 66.584
_diffrn_reflns_theta_max 66.584
_diffrn_reflns_theta_min 3.179
_exptl_absorpt_coefficient_mu 1.213
_exptl_absorpt_correction_T_max 0.7531
_exptl_absorpt_correction_T_min 0.6047
_exptl_absorpt_correction_type multi-scan
_exptl_crystal_colour Dark_Red
_exptl_crystal_density_diffrn 1.328
_exptl_crystal_density_meas ?
_exptl_crystal_density_method 'Not Measured'
_exptl_crystal_description Block
_exptl_crystal_F_000 589
_exptl_crystal_size_max 0.338
_exptl_crystal_size_mid 0.203
_exptl_crystal_size_min 0.196
_refine_diff_density_max 1.130
_refine_diff_density_min -0.682
_refine_diff_density_rms 0.100
_refine_ls_extinction_method none
_refine_ls_goodness_of_fit_ref 1.081
_refine_ls_hydrogen_treatment constr
_refine_ls_matrix_type full
_refine_ls_number_parameters 427
_refine_ls_number_reflns 4923
_refine_ls_number_restraints 210
_refine_ls_restrained_S_all 1.085
_refine_ls_R_factor_all 0.0945
_refine_ls_R_factor_gt 0.0822
_refine_ls_shift/su_max 0.000
_refine_ls_shift/su_mean 0.000
_refine_ls_structure_factor_coef Fsqd
_refine_ls_weighting_details 'w=1/[\s^2^(Fo^2^)+(0.1324P)^2^+2.1110P] where P=(Fo^2^+2Fc^2^)/3'
_refine_ls_weighting_scheme calc
_refine_ls_wR_factor_gt 0.2314
_refine_ls_wR_factor_ref 0.2449
_reflns_Friedel_coverage 0.000
_reflns_number_gt 4109
_reflns_number_total 4923
_reflns_threshold_expression 'I > 2\s(I)'
_cod_data_source_file c7ob00586e2.cif
_cod_data_source_block g153
_cod_depositor_comments
;
The following automatic conversions were performed:

'_exptl_absorpt_correction_type' value 'Multi-scan' changed to
'multi-scan' according to
/home/data/users/saulius/crontab/automatic-downloads/current/RSC/lib/dictionaries/cif_core.dic
dictionary named 'cif_core.dic' version 2.4.2 from 2011-04-26.

'_exptl_crystal_density_meas' value 'Not Measured' was changed to '?'
- the value is perceived as not measured.

Automatic conversion script
Id: cif_fix_values 4973 2017-02-22 13:04:09Z antanas 
;
_cod_original_formula_sum 'C31.25 H29.50 B Cl0.50 F2 N2 O4'
_cod_database_code 7155615
_shelx_shelxl_version_number 2014/7
_shelx_space_group_comment
; 
The symmetry employed for this shelxl refinement is uniquely defined 
by the following loop, which should always be used as a source of 
symmetry information in preference to the above space-group names. 
They are only intended as comments. 
;

loop_
_space_group_symop_operation_xyz
'x, y, z'
'-x, -y, -z'

loop_
_atom_site_label
_atom_site_type_symbol
_atom_site_fract_x
_atom_site_fract_y
_atom_site_fract_z
_atom_site_U_iso_or_equiv
_atom_site_adp_type
_atom_site_occupancy
_atom_site_site_symmetry_order
_atom_site_calc_flag
_atom_site_refinement_flags_posn
_atom_site_refinement_flags_adp
_atom_site_refinement_flags_occupancy
_atom_site_disorder_assembly
_atom_site_disorder_group
B1 B 0.7695(4) 0.0672(3) 0.3586(3) 0.0280(8) Uani 1 1 d . . . . .
F1 F 0.7443(3) -0.03808(15) 0.36086(15) 0.0400(5) Uani 1 1 d . . . . .
F2 F 0.9276(2) 0.06258(18) 0.38206(15) 0.0426(5) Uani 1 1 d . . . . .
N1 N 0.7535(3) 0.1189(2) 0.25848(19) 0.0265(6) Uani 1 1 d . . . . .
N2 N 0.6341(3) 0.1414(2) 0.43097(19) 0.0245(6) Uani 1 1 d . . . . .
O1 O 0.3178(5) 0.6016(3) 0.0518(2) 0.0650(9) Uani 1 1 d . . . . .
O2 O 0.3233(3) 0.43874(18) 0.37224(16) 0.0344(6) Uani 1 1 d . . . . .
O3 O 0.2121(3) 0.5406(2) 0.34355(18) 0.0464(7) Uani 1 1 d D . . . .
C1 C 0.8466(4) 0.0791(3) 0.1740(2) 0.0313(7) Uani 1 1 d . . . . .
C2 C 0.7994(4) 0.1531(3) 0.0996(2) 0.0351(8) Uani 1 1 d . . . . .
H2 H 0.8449 0.1446 0.0334 0.042 Uiso 1 1 calc R U . . .
C3 C 0.6751(4) 0.2403(3) 0.1400(2) 0.0315(7) Uani 1 1 d . . . . .
H3 H 0.6194 0.3028 0.1068 0.038 Uiso 1 1 calc R U . . .
C4 C 0.6459(4) 0.2196(2) 0.2398(2) 0.0266(7) Uani 1 1 d . . . . .
C5 C 0.5367(4) 0.2819(2) 0.3150(2) 0.0248(6) Uani 1 1 d . . . . .
C6 C 0.5304(4) 0.2443(2) 0.4099(2) 0.0242(6) Uani 1 1 d . . . . .
C7 C 0.4363(4) 0.2873(3) 0.4988(2) 0.0269(7) Uani 1 1 d . . . . .
H7 H 0.3562 0.3561 0.5075 0.032 Uiso 1 1 calc R U . . .
C8 C 0.4811(4) 0.2123(3) 0.5700(2) 0.0301(7) Uani 1 1 d . . . . .
H8 H 0.4377 0.2196 0.6365 0.036 Uiso 1 1 calc R U . . .
C9 C 0.6033(4) 0.1225(2) 0.5261(2) 0.0262(7) Uani 1 1 d . . . . .
C10 C 0.9771(4) -0.0280(3) 0.1660(3) 0.0378(8) Uani 1 1 d . . . . .
H10A H 1.0233 -0.0433 0.2274 0.045 Uiso 1 1 calc R U . . .
H10B H 1.0699 -0.0215 0.1149 0.045 Uiso 1 1 calc R U . . .
C11 C 0.9089(5) -0.1242(3) 0.1430(3) 0.0476(9) Uani 1 1 d . . . . .
H11A H 0.8227 -0.1347 0.1958 0.071 Uiso 1 1 calc R U . . .
H11B H 1.0002 -0.1911 0.1352 0.071 Uiso 1 1 calc R U . . .
H11C H 0.8598 -0.1087 0.0833 0.071 Uiso 1 1 calc R U . . .
C12 C 0.6903(4) 0.0201(3) 0.5731(3) 0.0332(8) Uani 1 1 d . . . . .
H12A H 0.8127 0.0088 0.5543 0.040 Uiso 1 1 calc R U . . .
H12B H 0.6578 -0.0432 0.5489 0.040 Uiso 1 1 calc R U . . .
C13 C 0.6511(5) 0.0216(3) 0.6824(3) 0.0429(9) Uani 1 1 d . . . . .
H13A H 0.6767 0.0864 0.7069 0.064 Uiso 1 1 calc R U . . .
H13B H 0.7191 -0.0451 0.7087 0.064 Uiso 1 1 calc R U . . .
H13C H 0.5320 0.0246 0.7019 0.064 Uiso 1 1 calc R U . . .
C14 C 0.4272(4) 0.3919(3) 0.2847(2) 0.0276(7) Uani 1 1 d . . . . .
C15 C 0.3091(4) 0.3743(3) 0.2174(2) 0.0309(7) Uani 1 1 d . . . . .
C16 C 0.2222(4) 0.2931(3) 0.2392(3) 0.0386(8) Uani 1 1 d . . . . .
H16 H 0.2448 0.2455 0.2925 0.046 Uiso 1 1 calc R U . . .
C17 C 0.1030(5) 0.2806(4) 0.1843(3) 0.0479(10) Uani 1 1 d . . . . .
H17 H 0.0443 0.2249 0.2004 0.057 Uiso 1 1 calc R U . . .
C18 C 0.0696(5) 0.3495(4) 0.1059(3) 0.0487(10) Uani 1 1 d . . . . .
H18 H -0.0104 0.3406 0.0675 0.058 Uiso 1 1 calc R U . . .
C19 C 0.1538(5) 0.4307(3) 0.0846(3) 0.0450(9) Uani 1 1 d . . . . .
H19 H 0.1297 0.4785 0.0316 0.054 Uiso 1 1 calc R U . . .
C20 C 0.2739(4) 0.4444(3) 0.1392(2) 0.0352(8) Uani 1 1 d . . . . .
C21 C 0.3610(5) 0.5338(3) 0.1146(3) 0.0419(9) Uani 1 1 d . . . . .
C22 C 0.5014(5) 0.5375(3) 0.1667(2) 0.0361(8) Uani 1 1 d . . . . .
C23 C 0.5985(6) 0.6119(3) 0.1367(3) 0.0491(10) Uani 1 1 d . . . . .
H23 H 0.5734 0.6596 0.0837 0.059 Uiso 1 1 calc R U . . .
C24 C 0.7296(6) 0.6166(3) 0.1831(3) 0.0539(11) Uani 1 1 d . . . . .
H24 H 0.7967 0.6662 0.1612 0.065 Uiso 1 1 calc R U . . .
C25 C 0.7651(5) 0.5490(3) 0.2625(3) 0.0471(9) Uani 1 1 d . . . . .
H25 H 0.8553 0.5531 0.2950 0.057 Uiso 1 1 calc R U . . .
C26 C 0.6683(4) 0.4758(3) 0.2935(3) 0.0361(8) Uani 1 1 d . . . . .
H26 H 0.6914 0.4302 0.3480 0.043 Uiso 1 1 calc R U . . .
C27 C 0.5372(4) 0.4688(2) 0.2453(2) 0.0300(7) Uani 1 1 d . . . . .
O4 O 0.1965(4) 0.6038(3) 0.4969(2) 0.0422(7) Uani 0.770(4) 1 d D U P A 1
C28 C 0.2383(6) 0.6209(4) 0.3977(3) 0.0401(7) Uani 0.770(4) 1 d D U P A 1
H28 H 0.3565 0.6275 0.3822 0.048 Uiso 0.770(4) 1 calc R U P A 1
C29 C 0.1158(6) 0.7262(4) 0.3697(4) 0.0433(7) Uani 0.770(4) 1 d D U P A 1
H29A H 0.0590 0.7127 0.3161 0.052 Uiso 0.770(4) 1 calc R U P A 1
H29B H 0.1742 0.7851 0.3505 0.052 Uiso 0.770(4) 1 calc R U P A 1
C30 C -0.0117(6) 0.7572(4) 0.4638(4) 0.0462(8) Uani 0.770(4) 1 d D U P A 1
H30A H 0.0079 0.8202 0.4961 0.055 Uiso 0.770(4) 1 calc R U P A 1
H30B H -0.1284 0.7759 0.4499 0.055 Uiso 0.770(4) 1 calc R U P A 1
C31 C 0.0222(6) 0.6573(4) 0.5229(4) 0.0451(7) Uani 0.770(4) 1 d D U P A 1
H31A H -0.0020 0.6762 0.5921 0.054 Uiso 0.770(4) 1 calc R U P A 1
H31B H -0.0486 0.6084 0.5104 0.054 Uiso 0.770(4) 1 calc R U P A 1
O4A O 0.1009(16) 0.5907(8) 0.5044(7) 0.0429(8) Uani 0.230(4) 1 d D U P A 2
C28A C 0.0919(18) 0.5905(10) 0.4062(9) 0.0427(8) Uani 0.230(4) 1 d D U P A 2
H28B H 0.0011 0.5524 0.4026 0.051 Uiso 0.230(4) 1 calc R U P A 2
C29A C 0.018(2) 0.7073(10) 0.3733(9) 0.0435(8) Uani 0.230(4) 1 d D U P A 2
H29C H 0.0861 0.7257 0.3137 0.052 Uiso 0.230(4) 1 calc R U P A 2
H29D H -0.0982 0.7161 0.3611 0.052 Uiso 0.230(4) 1 calc R U P A 2
C30A C 0.023(2) 0.7787(9) 0.4546(11) 0.0448(8) Uani 0.230(4) 1 d D U P A 2
H30C H -0.0907 0.8204 0.4813 0.054 Uiso 0.230(4) 1 calc R U P A 2
H30D H 0.0928 0.8312 0.4332 0.054 Uiso 0.230(4) 1 calc R U P A 2
C31A C 0.101(2) 0.6988(11) 0.5286(10) 0.0442(8) Uani 0.230(4) 1 d D U P A 2
H31C H 0.2177 0.7037 0.5299 0.053 Uiso 0.230(4) 1 calc R U P A 2
H31D H 0.0367 0.7176 0.5933 0.053 Uiso 0.230(4) 1 calc R U P A 2
Cl1 Cl 0.5296(3) 0.0944(2) 0.93643(18) 0.0667(7) Uani 0.5 1 d . . P . .
C1S C 0.561(2) -0.0440(14) 0.9353(9) 0.042(4) Uani 0.25 1 d . . P . .
H1S1 H 0.6820 -0.0791 0.9202 0.051 Uiso 0.25 1 calc R U P . .
H1S2 H 0.5035 -0.0653 0.8851 0.051 Uiso 0.25 1 calc R U P . .

loop_
_atom_site_aniso_label
_atom_site_aniso_U_11
_atom_site_aniso_U_22
_atom_site_aniso_U_33
_atom_site_aniso_U_23
_atom_site_aniso_U_13
_atom_site_aniso_U_12
B1 0.0184(16) 0.0291(17) 0.0357(19) 0.0003(14) -0.0089(14) -0.0016(13)
F1 0.0457(12) 0.0244(9) 0.0460(12) 0.0026(8) -0.0072(9) -0.0017(8)
F2 0.0181(9) 0.0599(13) 0.0459(12) -0.0035(10) -0.0130(8) 0.0031(9)
N1 0.0173(12) 0.0280(13) 0.0334(14) -0.0014(11) -0.0063(10) -0.0027(10)
N2 0.0174(12) 0.0242(12) 0.0326(14) 0.0054(10) -0.0091(10) -0.0038(10)
O1 0.089(2) 0.0552(18) 0.0539(18) 0.0332(15) -0.0280(17) -0.0185(17)
O2 0.0305(12) 0.0315(12) 0.0287(12) 0.0088(9) 0.0007(9) 0.0109(9)
O3 0.0487(15) 0.0369(13) 0.0372(14) 0.0066(11) -0.0047(12) 0.0175(11)
C1 0.0220(15) 0.0318(16) 0.0375(18) -0.0056(13) -0.0030(13) -0.0017(13)
C2 0.0303(17) 0.0416(19) 0.0303(17) -0.0043(14) 0.0004(13) -0.0055(14)
C3 0.0283(16) 0.0347(17) 0.0288(16) 0.0000(13) -0.0035(13) -0.0032(13)
C4 0.0207(14) 0.0277(15) 0.0305(16) 0.0012(12) -0.0057(12) -0.0033(12)
C5 0.0185(14) 0.0280(15) 0.0277(15) 0.0037(12) -0.0061(12) -0.0047(12)
C6 0.0177(13) 0.0238(14) 0.0303(16) 0.0042(12) -0.0069(12) -0.0022(11)
C7 0.0213(14) 0.0293(15) 0.0278(16) 0.0036(12) -0.0055(12) -0.0016(12)
C8 0.0262(15) 0.0342(17) 0.0270(16) 0.0081(13) -0.0049(13) -0.0028(13)
C9 0.0196(14) 0.0286(15) 0.0330(16) 0.0066(12) -0.0089(12) -0.0088(12)
C10 0.0246(16) 0.0362(18) 0.047(2) -0.0079(15) -0.0015(14) 0.0016(14)
C11 0.043(2) 0.037(2) 0.059(2) -0.0110(17) -0.0001(18) -0.0062(16)
C12 0.0251(16) 0.0309(16) 0.0448(19) 0.0111(14) -0.0152(14) -0.0052(13)
C13 0.0382(19) 0.045(2) 0.045(2) 0.0197(17) -0.0167(16) -0.0072(16)
C14 0.0238(15) 0.0291(15) 0.0256(15) 0.0057(12) -0.0024(12) -0.0001(12)
C15 0.0201(15) 0.0357(17) 0.0317(17) 0.0071(13) -0.0045(13) 0.0018(13)
C16 0.0267(17) 0.048(2) 0.0415(19) 0.0168(16) -0.0110(15) -0.0088(15)
C17 0.0315(19) 0.062(2) 0.054(2) 0.0136(19) -0.0155(17) -0.0167(18)
C18 0.0314(19) 0.066(3) 0.050(2) 0.0115(19) -0.0207(17) -0.0077(18)
C19 0.0327(18) 0.059(2) 0.038(2) 0.0138(17) -0.0143(15) 0.0010(17)
C20 0.0276(16) 0.0389(18) 0.0329(17) 0.0103(14) -0.0056(13) 0.0021(14)
C21 0.048(2) 0.0413(19) 0.0322(18) 0.0109(15) -0.0076(16) -0.0041(16)
C22 0.045(2) 0.0288(16) 0.0303(17) 0.0022(13) 0.0018(15) -0.0054(14)
C23 0.069(3) 0.0370(19) 0.041(2) 0.0052(16) 0.0031(19) -0.0196(19)
C24 0.069(3) 0.044(2) 0.054(2) -0.0039(18) 0.008(2) -0.032(2)
C25 0.046(2) 0.044(2) 0.055(2) -0.0106(18) -0.0008(18) -0.0212(18)
C26 0.0383(19) 0.0307(17) 0.0380(19) -0.0035(14) -0.0026(15) -0.0073(14)
C27 0.0316(17) 0.0254(15) 0.0289(16) -0.0014(12) 0.0023(13) -0.0032(13)
O4 0.0305(13) 0.0464(12) 0.0453(12) -0.0040(10) -0.0088(11) 0.0010(11)
C28 0.0285(13) 0.0422(13) 0.0470(13) -0.0007(11) -0.0084(12) -0.0024(11)
C29 0.0316(14) 0.0422(14) 0.0520(14) -0.0008(12) -0.0068(12) -0.0011(12)
C30 0.0323(15) 0.0464(14) 0.0542(14) -0.0017(12) -0.0051(12) 0.0002(12)
C31 0.0317(14) 0.0477(13) 0.0499(13) -0.0026(11) -0.0054(12) 0.0014(11)
O4A 0.0308(15) 0.0452(14) 0.0482(14) -0.0019(13) -0.0066(13) -0.0003(13)
C28A 0.0305(14) 0.0445(14) 0.0489(14) -0.0019(12) -0.0072(13) -0.0006(12)
C29A 0.0309(15) 0.0442(15) 0.0511(15) -0.0011(13) -0.0069(14) -0.0006(13)
C30A 0.0319(15) 0.0455(15) 0.0520(15) -0.0018(13) -0.0060(14) -0.0002(13)
C31A 0.0317(15) 0.0460(15) 0.0497(14) -0.0024(13) -0.0064(13) 0.0004(13)
Cl1 0.0503(12) 0.0919(17) 0.0634(14) -0.0037(12) -0.0223(11) -0.0192(12)
C1S 0.052(9) 0.078(10) 0.011(5) -0.005(6) 0.002(5) -0.045(8)

loop_
_atom_type_symbol
_atom_type_description
_atom_type_scat_dispersion_real
_atom_type_scat_dispersion_imag
_atom_type_scat_source
C C 0.0181 0.0091 'International Tables Vol C Tables 4.2.6.8 and 6.1.1.4'
H H 0.0000 0.0000 'International Tables Vol C Tables 4.2.6.8 and 6.1.1.4'
B B 0.0090 0.0039 'International Tables Vol C Tables 4.2.6.8 and 6.1.1.4'
N N 0.0311 0.0180 'International Tables Vol C Tables 4.2.6.8 and 6.1.1.4'
O O 0.0492 0.0322 'International Tables Vol C Tables 4.2.6.8 and 6.1.1.4'
F F 0.0727 0.0534 'International Tables Vol C Tables 4.2.6.8 and 6.1.1.4'
Cl Cl 0.3639 0.7018 'International Tables Vol C Tables 4.2.6.8 and 6.1.1.4'

loop_
_geom_angle_atom_site_label_1
_geom_angle_atom_site_label_2
_geom_angle_atom_site_label_3
_geom_angle
_geom_angle_site_symmetry_1
_geom_angle_site_symmetry_3
F1 B1 F2 109.5(3) . .
F1 B1 N1 110.3(3) . .
F2 B1 N1 110.1(3) . .
F1 B1 N2 110.0(3) . .
F2 B1 N2 109.6(3) . .
N1 B1 N2 107.1(2) . .
C1 N1 C4 108.1(3) . .
C1 N1 B1 126.6(3) . .
C4 N1 B1 125.2(3) . .
C9 N2 C6 108.3(3) . .
C9 N2 B1 125.7(3) . .
C6 N2 B1 125.8(3) . .
C14 O2 O3 106.0(2) . .
C28A O3 O2 118.2(6) . .
C28 O3 O2 105.1(3) . .
N1 C1 C2 109.1(3) . .
N1 C1 C10 123.3(3) . .
C2 C1 C10 127.6(3) . .
C3 C2 C1 107.6(3) . .
C3 C2 H2 126.2 . .
C1 C2 H2 126.2 . .
C2 C3 C4 107.5(3) . .
C2 C3 H3 126.3 . .
C4 C3 H3 126.3 . .
N1 C4 C5 120.8(3) . .
N1 C4 C3 107.7(3) . .
C5 C4 C3 131.5(3) . .
C6 C5 C4 121.2(3) . .
C6 C5 C14 123.4(3) . .
C4 C5 C14 115.4(3) . .
C5 C6 N2 119.4(3) . .
C5 C6 C7 134.0(3) . .
N2 C6 C7 106.5(2) . .
C8 C7 C6 108.2(3) . .
C8 C7 H7 125.9 . .
C6 C7 H7 125.9 . .
C7 C8 C9 107.3(3) . .
C7 C8 H8 126.3 . .
C9 C8 H8 126.3 . .
N2 C9 C8 109.6(3) . .
N2 C9 C12 122.7(3) . .
C8 C9 C12 127.7(3) . .
C1 C10 C11 112.9(3) . .
C1 C10 H10A 109.0 . .
C11 C10 H10A 109.0 . .
C1 C10 H10B 109.0 . .
C11 C10 H10B 109.0 . .
H10A C10 H10B 107.8 . .
C10 C11 H11A 109.5 . .
C10 C11 H11B 109.5 . .
H11A C11 H11B 109.5 . .
C10 C11 H11C 109.5 . .
H11A C11 H11C 109.5 . .
H11B C11 H11C 109.5 . .
C9 C12 C13 113.7(3) . .
C9 C12 H12A 108.8 . .
C13 C12 H12A 108.8 . .
C9 C12 H12B 108.8 . .
C13 C12 H12B 108.8 . .
H12A C12 H12B 107.7 . .
C12 C13 H13A 109.5 . .
C12 C13 H13B 109.5 . .
H13A C13 H13B 109.5 . .
C12 C13 H13C 109.5 . .
H13A C13 H13C 109.5 . .
H13B C13 H13C 109.5 . .
O2 C14 C15 106.7(2) . .
O2 C14 C27 108.5(3) . .
C15 C14 C27 114.5(3) . .
O2 C14 C5 105.5(2) . .
C15 C14 C5 111.2(3) . .
C27 C14 C5 110.0(2) . .
C16 C15 C20 118.9(3) . .
C16 C15 C14 119.3(3) . .
C20 C15 C14 121.5(3) . .
C17 C16 C15 121.0(3) . .
C17 C16 H16 119.5 . .
C15 C16 H16 119.5 . .
C16 C17 C18 119.9(4) . .
C16 C17 H17 120.0 . .
C18 C17 H17 120.0 . .
C19 C18 C17 119.3(4) . .
C19 C18 H18 120.3 . .
C17 C18 H18 120.3 . .
C18 C19 C20 121.4(3) . .
C18 C19 H19 119.3 . .
C20 C19 H19 119.3 . .
C19 C20 C15 119.4(3) . .
C19 C20 C21 119.9(3) . .
C15 C20 C21 120.7(3) . .
O1 C21 C22 121.6(4) . .
O1 C21 C20 120.2(4) . .
C22 C21 C20 118.2(3) . .
C27 C22 C23 119.5(4) . .
C27 C22 C21 121.3(3) . .
C23 C22 C21 119.2(3) . .
C24 C23 C22 120.4(4) . .
C24 C23 H23 119.8 . .
C22 C23 H23 119.8 . .
C23 C24 C25 120.4(4) . .
C23 C24 H24 119.8 . .
C25 C24 H24 119.8 . .
C26 C25 C24 119.7(4) . .
C26 C25 H25 120.2 . .
C24 C25 H25 120.2 . .
C25 C26 C27 120.2(3) . .
C25 C26 H26 119.9 . .
C27 C26 H26 119.9 . .
C26 C27 C22 119.8(3) . .
C26 C27 C14 118.8(3) . .
C22 C27 C14 121.3(3) . .
C28 O4 C31 107.3(3) . .
O3 C28 O4 112.3(4) . .
O3 C28 C29 104.4(4) . .
O4 C28 C29 107.6(4) . .
O3 C28 H28 110.8 . .
O4 C28 H28 110.8 . .
C29 C28 H28 110.8 . .
C28 C29 C30 103.4(4) . .
C28 C29 H29A 111.1 . .
C30 C29 H29A 111.1 . .
C28 C29 H29B 111.1 . .
C30 C29 H29B 111.1 . .
H29A C29 H29B 109.1 . .
C31 C30 C29 103.6(4) . .
C31 C30 H30A 111.0 . .
C29 C30 H30A 111.0 . .
C31 C30 H30B 111.0 . .
C29 C30 H30B 111.0 . .
H30A C30 H30B 109.0 . .
O4 C31 C30 106.8(4) . .
O4 C31 H31A 110.4 . .
C30 C31 H31A 110.4 . .
O4 C31 H31B 110.4 . .
C30 C31 H31B 110.4 . .
H31A C31 H31B 108.6 . .
C28A O4A C31A 107.3(10) . .
O3 C28A O4A 123.8(11) . .
O3 C28A C29A 110.9(11) . .
O4A C28A C29A 109.2(9) . .
O3 C28A H28B 103.5 . .
O4A C28A H28B 103.5 . .
C29A C28A H28B 103.5 . .
C30A C29A C28A 104.9(7) . .
C30A C29A H29C 110.8 . .
C28A C29A H29C 110.8 . .
C30A C29A H29D 110.8 . .
C28A C29A H29D 110.8 . .
H29C C29A H29D 108.8 . .
C29A C30A C31A 104.3(8) . .
C29A C30A H30C 110.9 . .
C31A C30A H30C 110.9 . .
C29A C30A H30D 110.9 . .
C31A C30A H30D 110.9 . .
H30C C30A H30D 108.9 . .
O4A C31A C30A 109.2(9) . .
O4A C31A H31C 109.8 . .
C30A C31A H31C 109.8 . .
O4A C31A H31D 109.8 . .
C30A C31A H31D 109.8 . .
H31C C31A H31D 108.3 . .
C1S Cl1 C1S 70.9(8) . 2_657
Cl1 C1S Cl1 109.1(8) . 2_657
Cl1 C1S H1S1 109.9 . .
Cl1 C1S H1S1 109.9 2_657 .
Cl1 C1S H1S2 109.9 . .
Cl1 C1S H1S2 109.9 2_657 .
H1S1 C1S H1S2 108.3 . .

loop_
_geom_bond_atom_site_label_1
_geom_bond_atom_site_label_2
_geom_bond_distance
_geom_bond_site_symmetry_2
B1 F1 1.388(4) .
B1 F2 1.393(4) .
B1 N1 1.536(4) .
B1 N2 1.545(4) .
N1 C1 1.357(4) .
N1 C4 1.396(4) .
N2 C9 1.345(4) .
N2 C6 1.411(4) .
O1 C21 1.230(4) .
O2 C14 1.448(4) .
O2 O3 1.461(3) .
O3 C28A 1.280(12) .
O3 C28 1.370(6) .
C1 C2 1.405(5) .
C1 C10 1.499(4) .
C2 C3 1.380(5) .
C2 H2 0.9500 .
C3 C4 1.412(5) .
C3 H3 0.9500 .
C4 C5 1.409(4) .
C5 C6 1.394(4) .
C5 C14 1.536(4) .
C6 C7 1.421(4) .
C7 C8 1.373(4) .
C7 H7 0.9500 .
C8 C9 1.409(4) .
C8 H8 0.9500 .
C9 C12 1.492(4) .
C10 C11 1.524(5) .
C10 H10A 0.9900 .
C10 H10B 0.9900 .
C11 H11A 0.9800 .
C11 H11B 0.9800 .
C11 H11C 0.9800 .
C12 C13 1.522(5) .
C12 H12A 0.9900 .
C12 H12B 0.9900 .
C13 H13A 0.9800 .
C13 H13B 0.9800 .
C13 H13C 0.9800 .
C14 C15 1.525(5) .
C14 C27 1.525(4) .
C15 C16 1.391(5) .
C15 C20 1.398(4) .
C16 C17 1.390(5) .
C16 H16 0.9500 .
C17 C18 1.390(6) .
C17 H17 0.9500 .
C18 C19 1.375(6) .
C18 H18 0.9500 .
C19 C20 1.397(5) .
C19 H19 0.9500 .
C20 C21 1.485(5) .
C21 C22 1.482(5) .
C22 C27 1.394(5) .
C22 C23 1.397(5) .
C23 C24 1.370(7) .
C23 H23 0.9500 .
C24 C25 1.396(6) .
C24 H24 0.9500 .
C25 C26 1.385(5) .
C25 H25 0.9500 .
C26 C27 1.393(5) .
C26 H26 0.9500 .
O4 C28 1.406(6) .
O4 C31 1.437(5) .
C28 C29 1.533(6) .
C28 H28 1.0000 .
C29 C30 1.563(7) .
C29 H29A 0.9900 .
C29 H29B 0.9900 .
C30 C31 1.467(7) .
C30 H30A 0.9900 .
C30 H30B 0.9900 .
C31 H31A 0.9900 .
C31 H31B 0.9900 .
O4A C28A 1.394(13) .
O4A C31A 1.416(13) .
C28A C29A 1.523(12) .
C28A H28B 1.0000 .
C29A C30A 1.496(13) .
C29A H29C 0.9900 .
C29A H29D 0.9900 .
C30A C31A 1.516(12) .
C30A H30C 0.9900 .
C30A H30D 0.9900 .
C31A H31C 0.9900 .
C31A H31D 0.9900 .
Cl1 C1S 1.694(17) .
Cl1 C1S 1.988(12) 2_657
C1S Cl1 1.988(12) 2_657
C1S H1S1 0.9900 .
C1S H1S2 0.9900 .

loop_
_geom_torsion_atom_site_label_1
_geom_torsion_atom_site_label_2
_geom_torsion_atom_site_label_3
_geom_torsion_atom_site_label_4
_geom_torsion
_geom_torsion_site_symmetry_1
_geom_torsion_site_symmetry_4
F1 B1 N1 C1 -59.0(4) . .
F2 B1 N1 C1 62.0(4) . .
N2 B1 N1 C1 -178.8(3) . .
F1 B1 N1 C4 125.1(3) . .
F2 B1 N1 C4 -113.8(3) . .
N2 B1 N1 C4 5.4(4) . .
F1 B1 N2 C9 57.8(4) . .
F2 B1 N2 C9 -62.8(4) . .
N1 B1 N2 C9 177.7(3) . .
F1 B1 N2 C6 -127.2(3) . .
F2 B1 N2 C6 112.2(3) . .
N1 B1 N2 C6 -7.3(4) . .
C14 O2 O3 C28A 170.8(8) . .
C14 O2 O3 C28 -124.0(3) . .
C4 N1 C1 C2 -0.5(4) . .
B1 N1 C1 C2 -176.9(3) . .
C4 N1 C1 C10 179.8(3) . .
B1 N1 C1 C10 3.3(5) . .
N1 C1 C2 C3 0.3(4) . .
C10 C1 C2 C3 -179.9(3) . .
C1 C2 C3 C4 0.0(4) . .
C1 N1 C4 C5 -178.3(3) . .
B1 N1 C4 C5 -1.8(4) . .
C1 N1 C4 C3 0.5(3) . .
B1 N1 C4 C3 177.0(3) . .
C2 C3 C4 N1 -0.3(4) . .
C2 C3 C4 C5 178.3(3) . .
N1 C4 C5 C6 -1.1(4) . .
C3 C4 C5 C6 -179.5(3) . .
N1 C4 C5 C14 179.1(3) . .
C3 C4 C5 C14 0.6(5) . .
C4 C5 C6 N2 -0.7(4) . .
C14 C5 C6 N2 179.2(3) . .
C4 C5 C6 C7 179.9(3) . .
C14 C5 C6 C7 -0.3(5) . .
C9 N2 C6 C5 -178.8(3) . .
B1 N2 C6 C5 5.5(4) . .
C9 N2 C6 C7 0.8(3) . .
B1 N2 C6 C7 -174.9(3) . .
C5 C6 C7 C8 179.0(3) . .
N2 C6 C7 C8 -0.6(3) . .
C6 C7 C8 C9 0.1(4) . .
C6 N2 C9 C8 -0.7(3) . .
B1 N2 C9 C8 175.0(3) . .
C6 N2 C9 C12 179.4(3) . .
B1 N2 C9 C12 -4.9(4) . .
C7 C8 C9 N2 0.4(4) . .
C7 C8 C9 C12 -179.7(3) . .
N1 C1 C10 C11 92.8(4) . .
C2 C1 C10 C11 -86.9(4) . .
N2 C9 C12 C13 173.4(3) . .
C8 C9 C12 C13 -6.5(5) . .
O3 O2 C14 C15 -58.6(3) . .
O3 O2 C14 C27 65.2(3) . .
O3 O2 C14 C5 -177.0(2) . .
C6 C5 C14 O2 -1.6(4) . .
C4 C5 C14 O2 178.2(3) . .
C6 C5 C14 C15 -117.0(3) . .
C4 C5 C14 C15 62.9(3) . .
C6 C5 C14 C27 115.2(3) . .
C4 C5 C14 C27 -65.0(3) . .
O2 C14 C15 C16 -69.8(4) . .
C27 C14 C15 C16 170.1(3) . .
C5 C14 C15 C16 44.7(4) . .
O2 C14 C15 C20 104.1(3) . .
C27 C14 C15 C20 -16.1(4) . .
C5 C14 C15 C20 -141.4(3) . .
C20 C15 C16 C17 0.5(6) . .
C14 C15 C16 C17 174.5(3) . .
C15 C16 C17 C18 0.3(6) . .
C16 C17 C18 C19 -1.0(7) . .
C17 C18 C19 C20 1.0(6) . .
C18 C19 C20 C15 -0.2(6) . .
C18 C19 C20 C21 -179.4(4) . .
C16 C15 C20 C19 -0.6(5) . .
C14 C15 C20 C19 -174.4(3) . .
C16 C15 C20 C21 178.6(3) . .
C14 C15 C20 C21 4.8(5) . .
C19 C20 C21 O1 6.3(6) . .
C15 C20 C21 O1 -172.9(4) . .
C19 C20 C21 C22 -172.9(3) . .
C15 C20 C21 C22 7.9(5) . .
O1 C21 C22 C27 172.4(4) . .
C20 C21 C22 C27 -8.5(5) . .
O1 C21 C22 C23 -7.1(6) . .
C20 C21 C22 C23 172.0(3) . .
C27 C22 C23 C24 0.9(6) . .
C21 C22 C23 C24 -179.6(4) . .
C22 C23 C24 C25 -1.6(6) . .
C23 C24 C25 C26 0.8(6) . .
C24 C25 C26 C27 0.7(6) . .
C25 C26 C27 C22 -1.3(5) . .
C25 C26 C27 C14 -176.7(3) . .
C23 C22 C27 C26 0.5(5) . .
C21 C22 C27 C26 -178.9(3) . .
C23 C22 C27 C14 175.8(3) . .
C21 C22 C27 C14 -3.7(5) . .
O2 C14 C27 C26 71.6(3) . .
C15 C14 C27 C26 -169.3(3) . .
C5 C14 C27 C26 -43.2(4) . .
O2 C14 C27 C22 -103.6(3) . .
C15 C14 C27 C22 15.5(4) . .
C5 C14 C27 C22 141.5(3) . .
O2 O3 C28 O4 -61.6(4) . .
O2 O3 C28 C29 -177.8(3) . .
C31 O4 C28 O3 -89.0(4) . .
C31 O4 C28 C29 25.4(5) . .
O3 C28 C29 C30 113.1(4) . .
O4 C28 C29 C30 -6.4(5) . .
C28 C29 C30 C31 -14.1(5) . .
C28 O4 C31 C30 -35.5(5) . .
C29 C30 C31 O4 29.8(6) . .
O2 O3 C28A O4A 32.5(16) . .
O2 O3 C28A C29A 165.3(8) . .
C31A O4A C28A O3 111.2(15) . .
C31A O4A C28A C29A -22.2(18) . .
O3 C28A C29A C30A -126.6(14) . .
O4A C28A C29A C30A 13.1(18) . .
C28A C29A C30A C31A 0.6(18) . .
C28A O4A C31A C30A 22.7(18) . .
C29A C30A C31A O4A -14.0(19) . .
C1S Cl1 C1S Cl1 0.001(2) 2_657 2_657
